data_2212924
loop_
_publ_author_name
'Wan, Wen'
'Ma, Guo-Bin'
'Yuan, Zong-Qian'
'Li, Ming-Xing'
'Hao, Jian'

_publ_section_title
;
 5,5,5-Trifluoro-<i>N</i>-(4-fluorophenyl)-4-hydroxypentanamide
;
_journal_coeditor_code HK2195
_journal_issue 4
_journal_name_full 'Acta Crystallographica Section E'
_journal_page_first o1685
_journal_page_last o1686
_journal_paper_doi 10.1107/S1600536807010422
_journal_volume 63
_journal_year 2007
_chemical_formula_iupac 'C11 H11 F4 N O2'
_chemical_formula_moiety 'C11 H11 F4 N O2'
_chemical_formula_sum 'C11 H11 F4 N O2'
_chemical_formula_weight 265.21
_chemical_name_systematic
;
5,5,5-Trifluoro-N-(4-fluorophenyl)-4-hydroxypentanamide
;
_space_group_IT_number 56
_symmetry_cell_setting orthorhombic
_symmetry_space_group_name_Hall '-P 2ab 2ac'
_symmetry_space_group_name_H-M 'P c c n'
_atom_sites_solution_hydrogens geom
_atom_sites_solution_primary direct
_atom_sites_solution_secondary difmap
_audit_creation_method SHELXL-97
_cell_angle_alpha 90.00
_cell_angle_beta 90.00
_cell_angle_gamma 90.00
_cell_formula_units_Z 8
_cell_length_a 12.162(2)
_cell_length_b 23.153(4)
_cell_length_c 8.5893(14)
_cell_measurement_reflns_used 3340
_cell_measurement_temperature 273(2)
_cell_measurement_theta_max 22.81
_cell_measurement_theta_min 3.03
_cell_volume 2418.6(7)
_computing_cell_refinement 'SAINT (Bruker, 2000)'
_computing_data_collection 'SMART (Bruker, 2000)'
_computing_data_reduction SAINT
_computing_molecular_graphics 'SHELXTL (Sheldrick, 2000)'
_computing_publication_material SHELXTL
_computing_structure_refinement 'SHELXL97 (Sheldrick, 1997)'
_computing_structure_solution 'SHELXS97 (Sheldrick, 1997)'
_diffrn_ambient_temperature 273(2)
_diffrn_measured_fraction_theta_full 0.998
_diffrn_measured_fraction_theta_max 0.998
_diffrn_measurement_device_type 'Bruker SMART CCD area-detector'
_diffrn_measurement_method '\f and \w'
_diffrn_radiation_monochromator graphite
_diffrn_radiation_source 'fine-focus sealed tube'
_diffrn_radiation_type MoK\a
_diffrn_radiation_wavelength 0.71073
_diffrn_reflns_av_R_equivalents 0.0424
_diffrn_reflns_av_sigmaI/netI 0.0300
_diffrn_reflns_limit_h_max 14
_diffrn_reflns_limit_h_min -14
_diffrn_reflns_limit_k_max 27
_diffrn_reflns_limit_k_min -26
_diffrn_reflns_limit_l_max 10
_diffrn_reflns_limit_l_min -9
_diffrn_reflns_number 11531
_diffrn_reflns_theta_full 25.05
_diffrn_reflns_theta_max 25.05
_diffrn_reflns_theta_min 3.03
_exptl_absorpt_coefficient_mu 0.140
_exptl_absorpt_correction_T_max 0.9725
_exptl_absorpt_correction_T_min 0.9591
_exptl_absorpt_correction_type multi-scan
_exptl_absorpt_process_details '(SADABS; Sheldrick, 1996)'
_exptl_crystal_colour colorless
_exptl_crystal_density_diffrn 1.457
_exptl_crystal_density_method 'not measured'
_exptl_crystal_description plate
_exptl_crystal_F_000 1088
_exptl_crystal_size_max 0.30
_exptl_crystal_size_mid 0.30
_exptl_crystal_size_min 0.20
_refine_diff_density_max 0.162
_refine_diff_density_min -0.183
_refine_ls_extinction_method none
_refine_ls_goodness_of_fit_ref 1.045
_refine_ls_hydrogen_treatment constr
_refine_ls_matrix_type full
_refine_ls_number_parameters 164
_refine_ls_number_reflns 2142
_refine_ls_number_restraints 0
_refine_ls_restrained_S_all 1.045
_refine_ls_R_factor_all 0.0661
_refine_ls_R_factor_gt 0.0464
_refine_ls_shift/su_max 0.000
_refine_ls_shift/su_mean 0.000
_refine_ls_structure_factor_coef Fsqd
_refine_ls_weighting_details 'calc w=1/[\s^2^(Fo^2^)+(0.0713P)^2^+0.6158P] where P=(Fo^2^+2Fc^2^)/3'
_refine_ls_weighting_scheme calc
_refine_ls_wR_factor_gt 0.1210
_refine_ls_wR_factor_ref 0.1381
_reflns_number_gt 1557
_reflns_number_total 2142
_reflns_threshold_expression I>2\s(I)
_cod_data_source_file hk2195.cif
_cod_data_source_block 3
_cod_database_code 2212924
_cod_database_fobs_code 2212924

loop_
_symmetry_equiv_pos_as_xyz
'x, y, z'
'-x+1/2, -y+1/2, z'
'-x, y+1/2, -z+1/2'
'x+1/2, -y, -z+1/2'
'-x, -y, -z'
'x-1/2, y-1/2, -z'
'x, -y-1/2, z-1/2'
'-x-1/2, y, z-1/2'

loop_
_atom_site_type_symbol
_atom_site_label
_atom_site_fract_x
_atom_site_fract_y
_atom_site_fract_z
_atom_site_U_iso_or_equiv
_atom_site_adp_type
_atom_site_calc_flag
_atom_site_refinement_flags
_atom_site_occupancy
F F1 0.63780(17) 0.70671(9) 0.1727(3) 0.1277(8) Uani d . 1
F F2 0.61515(15) 0.30221(6) 1.15861(19) 0.0931(6) Uani d . 1
F F3 0.75984(14) 0.33225(6) 1.0436(2) 0.0853(5) Uani d . 1
F F4 0.63064(16) 0.29254(6) 0.9123(2) 0.0948(6) Uani d . 1
C C1 0.6219(2) 0.66753(12) 0.2882(4) 0.0785(8) Uani d . 1
C C2 0.6686(2) 0.61488(13) 0.2745(3) 0.0788(8) Uani d . 1
H H2 0.7123 0.6061 0.1889 0.095 Uiso calc R 1
C C3 0.6503(2) 0.57403(11) 0.3904(3) 0.0661(7) Uani d . 1
H H3 0.6815 0.5375 0.3823 0.079 Uiso calc R 1
C C4 0.58628(16) 0.58767(9) 0.5167(2) 0.0477(5) Uani d . 1
C C5 0.5374(3) 0.64079(11) 0.5245(3) 0.0782(8) Uani d . 1
H H5 0.4915 0.6496 0.6077 0.094 Uiso calc R 1
C C6 0.5557(3) 0.68140(13) 0.4096(4) 0.0992(11) Uani d . 1
H H6 0.5231 0.7177 0.4153 0.119 Uiso calc R 1
C C7 0.62436(16) 0.50256(9) 0.6833(2) 0.0459(5) Uani d . 1
C C8 0.58733(17) 0.47352(10) 0.8314(2) 0.0527(6) Uani d . 1
H H8A 0.5081 0.4689 0.8282 0.063 Uiso calc R 1
H H8B 0.6046 0.4985 0.9188 0.063 Uiso calc R 1
C C9 0.63946(18) 0.41523(9) 0.8586(2) 0.0510(5) Uani d . 1
H H9A 0.7185 0.4199 0.8661 0.061 Uiso calc R 1
H H9B 0.6243 0.3905 0.7701 0.061 Uiso calc R 1
C C10 0.59759(16) 0.38628(9) 1.0057(2) 0.0478(5) Uani d . 1
H H10 0.5185 0.3798 0.9929 0.057 Uiso calc R 1
C C11 0.6512(2) 0.32834(10) 1.0299(3) 0.0631(6) Uani d . 1
N N1 0.56458(14) 0.54842(7) 0.64051(19) 0.0492(5) Uani d . 1
H H1 0.5062 0.5550 0.6941 0.059 Uiso calc R 1
O O1 0.70526(13) 0.48602(7) 0.61034(18) 0.0625(5) Uani d . 1
O O2 0.61248(11) 0.42015(6) 1.14061(15) 0.0481(4) Uani d . 1
H H2A 0.6726 0.4361 1.1369 0.072 Uiso calc R 1

loop_
_atom_site_aniso_label
_atom_site_aniso_U_11
_atom_site_aniso_U_22
_atom_site_aniso_U_33
_atom_site_aniso_U_12
_atom_site_aniso_U_13
_atom_site_aniso_U_23
F1 0.1440(18) 0.1167(15) 0.1223(17) 0.0071(12) 0.0210(13) 0.0743(13)
F2 0.1434(15) 0.0641(9) 0.0717(11) -0.0028(9) 0.0173(10) 0.0229(8)
F3 0.0802(11) 0.0773(10) 0.0984(12) 0.0211(8) -0.0022(9) 0.0075(9)
F4 0.1505(16) 0.0578(9) 0.0760(11) -0.0014(9) -0.0061(10) -0.0147(8)
C1 0.0839(18) 0.0773(18) 0.0743(19) -0.0004(14) 0.0005(15) 0.0343(15)
C2 0.0689(16) 0.106(2) 0.0617(17) 0.0192(15) 0.0166(13) 0.0317(15)
C3 0.0709(15) 0.0748(16) 0.0527(14) 0.0231(12) 0.0137(12) 0.0160(12)
C4 0.0479(11) 0.0579(12) 0.0373(11) 0.0060(9) -0.0032(9) 0.0035(9)
C5 0.105(2) 0.0727(17) 0.0573(16) 0.0317(15) 0.0156(14) 0.0107(13)
C6 0.144(3) 0.0655(17) 0.088(2) 0.0328(18) 0.012(2) 0.0188(16)
C7 0.0472(11) 0.0538(12) 0.0366(11) 0.0057(9) -0.0006(9) 0.0011(9)
C8 0.0546(12) 0.0636(13) 0.0398(12) 0.0072(10) 0.0042(9) 0.0071(10)
C9 0.0629(13) 0.0525(12) 0.0377(11) 0.0017(10) 0.0039(9) -0.0010(9)
C10 0.0503(12) 0.0523(12) 0.0407(11) -0.0058(9) -0.0002(9) 0.0005(9)
C11 0.0847(18) 0.0517(13) 0.0529(15) -0.0053(12) 0.0039(12) 0.0034(11)
N1 0.0494(10) 0.0597(11) 0.0386(10) 0.0107(8) 0.0067(7) 0.0055(8)
O1 0.0647(10) 0.0738(10) 0.0491(9) 0.0247(8) 0.0150(8) 0.0135(8)
O2 0.0488(8) 0.0574(9) 0.0380(8) -0.0041(6) 0.0051(6) -0.0001(6)

loop_
_atom_type_symbol
_atom_type_description
_atom_type_scat_dispersion_real
_atom_type_scat_dispersion_imag
_atom_type_scat_source
C C 0.0033 0.0016 'International Tables Vol C Tables 4.2.6.8 and 6.1.1.4'
H H 0.0000 0.0000 'International Tables Vol C Tables 4.2.6.8 and 6.1.1.4'
N N 0.0061 0.0033 'International Tables Vol C Tables 4.2.6.8 and 6.1.1.4'
O O 0.0106 0.0060 'International Tables Vol C Tables 4.2.6.8 and 6.1.1.4'
F F 0.0171 0.0103 'International Tables Vol C Tables 4.2.6.8 and 6.1.1.4'

loop_
_geom_angle_atom_site_label_1
_geom_angle_atom_site_label_2
_geom_angle_atom_site_label_3
_geom_angle
_geom_angle_publ_flag
C2 C1 C6 122.0(2) ?
C2 C1 F1 118.7(3) ?
C6 C1 F1 119.2(3) ?
C1 C2 C3 119.0(2) ?
C1 C2 H2 120.5 ?
C3 C2 H2 120.5 ?
C4 C3 C2 120.0(2) ?
C4 C3 H3 120.0 ?
C2 C3 H3 120.0 ?
C5 C4 C3 119.5(2) ?
C5 C4 N1 117.16(19) ?
C3 C4 N1 123.29(19) y
C4 C5 C6 120.5(3) ?
C4 C5 H5 119.8 ?
C6 C5 H5 119.8 ?
C1 C6 C5 118.9(3) ?
C1 C6 H6 120.5 ?
C5 C6 H6 120.5 ?
O1 C7 N1 122.84(19) ?
O1 C7 C8 122.08(18) ?
N1 C7 C8 115.05(18) ?
C7 C8 C9 113.83(18) ?
C7 C8 H8A 108.8 ?
C9 C8 H8A 108.8 ?
C7 C8 H8B 108.8 ?
C9 C8 H8B 108.8 ?
H8A C8 H8B 107.7 ?
C8 C9 C10 112.50(17) ?
C8 C9 H9A 109.1 ?
C10 C9 H9A 109.1 ?
C8 C9 H9B 109.1 ?
C10 C9 H9B 109.1 ?
H9A C9 H9B 107.8 ?
O2 C10 C11 109.04(17) y
O2 C10 C9 113.27(16) y
C11 C10 C9 111.29(18) ?
O2 C10 H10 107.7 ?
C11 C10 H10 107.7 ?
C9 C10 H10 107.7 ?
F3 C11 F4 107.2(2) ?
F3 C11 F2 106.5(2) y
F4 C11 F2 106.57(19) ?
F3 C11 C10 112.43(19) ?
F4 C11 C10 111.7(2) ?
F2 C11 C10 112.1(2) y
C7 N1 C4 127.66(17) y
C7 N1 H1 116.2 ?
C4 N1 H1 116.2 ?
C10 O2 H2A 109.5 ?

loop_
_geom_bond_atom_site_label_1
_geom_bond_atom_site_label_2
_geom_bond_distance
_geom_bond_publ_flag
F1 C1 1.358(3) ?
F2 C11 1.334(3) y
F3 C11 1.330(3) ?
F4 C11 1.330(3) ?
C1 C2 1.350(4) ?
C1 C6 1.356(4) ?
C2 C3 1.391(3) ?
C2 H2 0.9300 ?
C3 C4 1.372(3) ?
C3 H3 0.9300 ?
C4 C5 1.368(3) ?
C4 N1 1.424(3) ?
C5 C6 1.381(4) ?
C5 H5 0.9300 ?
C6 H6 0.9300 ?
C7 O1 1.228(2) y
C7 N1 1.339(3) y
C7 C8 1.507(3) ?
C8 C9 1.509(3) ?
C8 H8A 0.9700 ?
C8 H8B 0.9700 ?
C9 C10 1.518(3) y
C9 H9A 0.9700 ?
C9 H9B 0.9700 ?
C10 O2 1.411(2) y
C10 C11 1.506(3) y
C10 H10 0.9800 ?
N1 H1 0.8600 ?
O2 H2A 0.8200 ?

loop_
_geom_hbond_atom_site_label_D
_geom_hbond_atom_site_label_H
_geom_hbond_atom_site_label_A
_geom_hbond_site_symmetry_A
_geom_hbond_distance_DH
_geom_hbond_distance_HA
_geom_hbond_distance_DA
_geom_hbond_angle_DHA
N1 H1 O2 5_667 0.86 2.10 2.950(2) 167.3
O2 H2A O1 8_756 0.82 1.90 2.703(2) 168.0

loop_
_cod_related_entry_id
_cod_related_entry_database
_cod_related_entry_code
1 ChemSpider 21124994
